data_7041534
loop_
_publ_author_name
'Vincent, Kevin B.'
'Gluyas, Josef B. G.'
'Zeng, Qiang'
'Yufit, Dmitry S.'
'Howard, Judith A. K.'
'Hartl, Franti\<sek'
'Low, Paul J.'

_publ_section_title
;
 Sandwich and half-sandwich metal complexes derived from cross-conjugated
 3-methylene-penta-1,4-diynes.
;
_journal_issue 17
_journal_name_full 'Dalton transactions (Cambridge, England : 2003)'
_journal_page_first 5522
_journal_page_last 5531
_journal_paper_doi 10.1039/c6dt04470k
_journal_volume 46
_journal_year 2017
_chemical_formula_moiety 'C59 H47 P2 Ru, 2(C H2 Cl2), F6 P'
_chemical_formula_sum 'C61 H51 Cl4 F6 P3 Ru'
_chemical_formula_weight 1233.80
_chemical_name_systematic
;
 ? 
;
_space_group_crystal_system monoclinic
_space_group_IT_number 14
_space_group_name_Hall '-P 2ybc'
_space_group_name_H-M_alt 'P 1 21/c 1'
_symmetry_space_group_name_Hall '-P 2ybc'
_symmetry_space_group_name_H-M 'P 1 21/c 1'
_atom_sites_solution_hydrogens geom
_atom_sites_solution_primary direct
_atom_sites_solution_secondary difmap
_audit_creation_date 2013-05-30
_audit_creation_method
;
  Olex2 1.2-beta
  (compiled Apr 23 2013 17:54:37, GUI svn.r4466)
;
_audit_update_record
;
2016-11-21 deposited with the CCDC.
2016-12-20 downloaded from the CCDC.
;
_cell_angle_alpha 90.00
_cell_angle_beta 103.0958(15)
_cell_angle_gamma 90.00
_cell_formula_units_Z 4
_cell_length_a 12.10121(19)
_cell_length_b 31.5936(4)
_cell_length_c 14.8655(2)
_cell_measurement_reflns_used 23955
_cell_measurement_temperature 120
_cell_measurement_theta_max 32.5700
_cell_measurement_theta_min 2.7540
_cell_volume 5535.58(14)
_computing_cell_refinement
;
CrysAlisPro, Agilent Technologies,
Version 1.171.36.28 (release 01-02-2013 CrysAlis171 .NET)
(compiled Feb  1 2013,16:14:44)
;
_computing_data_collection
;
CrysAlisPro, Agilent Technologies,
Version 1.171.36.28 (release 01-02-2013 CrysAlis171 .NET)
(compiled Feb  1 2013,16:14:44)
;
_computing_data_reduction
;
CrysAlisPro, Agilent Technologies,
Version 1.171.36.28 (release 01-02-2013 CrysAlis171 .NET)
(compiled Feb  1 2013,16:14:44)
;
_computing_molecular_graphics
;
O. V. Dolomanov, L. J. Bourhis, R. J. Gildea, J. A. K. Howard and H. Puschmann,
OLEX2: a complete structure solution, refinement and analysis program.
J. Appl. Cryst. (2009). 42, 339-341.
;
_computing_publication_material
;
O. V. Dolomanov, L. J. Bourhis, R. J. Gildea, J. A. K. Howard and H. Puschmann,
OLEX2: a complete structure solution, refinement and analysis program.
J. Appl. Cryst. (2009). 42, 339-341.
;
_computing_structure_refinement
;
XL, G.M. Sheldrick, Acta Cryst.
(2008). A64, 112-122
;
_computing_structure_solution
;
XS, G.M. Sheldrick, Acta Cryst.
(2008). A64, 112-122
;
_diffrn_ambient_temperature 120
_diffrn_detector CCD
_diffrn_detector_area_resol_mean 16.1511
_diffrn_detector_type Sapphire3
_diffrn_measured_fraction_theta_full 0.9992
_diffrn_measured_fraction_theta_max 0.9413
_diffrn_measurement_details
;
#__ type_ start__ end____ width___ exp.time_
  1 omega  -63.00   21.00   1.0000   25.0000
omega____ theta____ kappa____ phi______ frames
    -      -30.1092   77.0000  120.0000 84

#__ type_ start__ end____ width___ exp.time_
  2 omega  -98.00   45.00   1.0000   25.0000
omega____ theta____ kappa____ phi______ frames
    -      -30.1092    0.0000 -120.0000 143

#__ type_ start__ end____ width___ exp.time_
  3 omega  -78.00  -23.00   1.0000   25.0000
omega____ theta____ kappa____ phi______ frames
    -      -30.1092  -57.0000    0.0000 55

#__ type_ start__ end____ width___ exp.time_
  4 omega  -92.00  -45.00   1.0000   25.0000
omega____ theta____ kappa____ phi______ frames
    -      -30.1092   19.0000 -180.0000 47

#__ type_ start__ end____ width___ exp.time_
  5 omega    4.00   74.00   1.0000   25.0000
omega____ theta____ kappa____ phi______ frames
    -       30.7342 -100.0000  -30.0000 70

#__ type_ start__ end____ width___ exp.time_
  6 omega    4.00   68.00   1.0000   25.0000
omega____ theta____ kappa____ phi______ frames
    -       30.7342 -100.0000 -150.0000 64

#__ type_ start__ end____ width___ exp.time_
  7 omega   33.00   71.00   1.0000   25.0000
omega____ theta____ kappa____ phi______ frames
    -       30.7342   57.0000  -90.0000 38

#__ type_ start__ end____ width___ exp.time_
  8 omega  -54.00   40.00   1.0000   25.0000
omega____ theta____ kappa____ phi______ frames
    -      -30.1092   57.0000  -90.0000 94

#__ type_ start__ end____ width___ exp.time_
  9 omega -103.00    3.00   1.0000   25.0000
omega____ theta____ kappa____ phi______ frames
    -      -30.1092  -77.0000 -120.0000 106

#__ type_ start__ end____ width___ exp.time_
 10 omega -103.00  -38.00   1.0000   25.0000
omega____ theta____ kappa____ phi______ frames
    -      -30.1092  -77.0000    0.0000 65

#__ type_ start__ end____ width___ exp.time_
 11 omega -101.00   -6.00   1.0000   25.0000
omega____ theta____ kappa____ phi______ frames
    -      -30.1092  -57.0000  120.0000 95
;
_diffrn_measurement_device '3-circle diffractometer'
_diffrn_measurement_device_type 'Xcalibur, Sapphire3, Gemini ultra'
_diffrn_measurement_method \w-scan
_diffrn_orient_matrix_UB_11 0.0001527000
_diffrn_orient_matrix_UB_12 -0.0186623000
_diffrn_orient_matrix_UB_13 0.0265429000
_diffrn_orient_matrix_UB_21 -0.0579954000
_diffrn_orient_matrix_UB_22 0.0033087000
_diffrn_orient_matrix_UB_23 -0.0000168000
_diffrn_orient_matrix_UB_31 -0.0160686000
_diffrn_orient_matrix_UB_32 -0.0120307000
_diffrn_orient_matrix_UB_33 -0.0411707000
_diffrn_radiation_collimation monochromator
_diffrn_radiation_monochromator graphite
_diffrn_radiation_type 'Mo K\a'
_diffrn_radiation_wavelength 0.7107
_diffrn_radiation_xray_symbol Mo
_diffrn_reflns_av_R_equivalents 0.0549
_diffrn_reflns_av_unetI/netI 0.0345
_diffrn_reflns_limit_h_max 16
_diffrn_reflns_limit_h_min -16
_diffrn_reflns_limit_k_max 42
_diffrn_reflns_limit_k_min -42
_diffrn_reflns_limit_l_max 19
_diffrn_reflns_limit_l_min -19
_diffrn_reflns_number 92790
_diffrn_reflns_theta_full 28.50
_diffrn_reflns_theta_max 28.50
_diffrn_reflns_theta_min 2.58
_diffrn_source 'Enhance (Mo) X-ray Source'
_diffrn_source_type 'sealed tube'
_exptl_absorpt_coefficient_mu 0.623
_exptl_absorpt_correction_T_max 0.934
_exptl_absorpt_correction_T_min 0.790
_exptl_absorpt_correction_type analytical
_exptl_absorpt_process_details
;
CrysAlisPro, Agilent Technologies,
Version 1.171.36.28 (release 01-02-2013 CrysAlis171 .NET)
(compiled Feb  1 2013,16:14:44)
Analytical numeric absorption correction using a multifaceted crystal
            model based on expressions derived by R.C. Clark & J.S. Reid.
(Clark, R. C. & Reid, J. S. (1995). Acta Cryst. A51, 887-897)
;
_exptl_crystal_colour 'metallic dark red'
_exptl_crystal_colour_lustre metallic
_exptl_crystal_colour_modifier dark
_exptl_crystal_colour_primary red
_exptl_crystal_density_diffrn 1.480
_exptl_crystal_density_method 'not measured'
_exptl_crystal_description prism
_exptl_crystal_F_000 2512
_exptl_crystal_size_max 0.5378
_exptl_crystal_size_mid 0.2673
_exptl_crystal_size_min 0.1265
_refine_diff_density_max 1.447
_refine_diff_density_min -1.564
_refine_diff_density_rms 0.088
_refine_ls_extinction_method none
_refine_ls_goodness_of_fit_ref 1.093
_refine_ls_hydrogen_treatment mixed
_refine_ls_matrix_type full
_refine_ls_number_parameters 678
_refine_ls_number_reflns 14013
_refine_ls_number_restraints 1
_refine_ls_restrained_S_all 1.098
_refine_ls_R_factor_all 0.0552
_refine_ls_R_factor_gt 0.0443
_refine_ls_shift/su_max 0.001
_refine_ls_shift/su_mean 0.000
_refine_ls_structure_factor_coef Fsqd
_refine_ls_weighting_details 'calc w=1/[\s^2^(Fo^2^)+(0.0300P)^2^+11.0000P] where P=(Fo^2^+2Fc^2^)/3'
_refine_ls_weighting_scheme calc
_refine_ls_wR_factor_gt 0.0969
_refine_ls_wR_factor_ref 0.1018
_reflns_number_gt 11904
_reflns_number_total 14013
_reflns_threshold_expression >2sigma(I)
_cod_data_source_file c6dt04470k1.cif
_cod_data_source_block 4a_13srv163
_cod_depositor_comments 'Adding full bibliography for 7041533--7041535.cif.'
_cod_original_cell_volume 5535.60(13)
_cod_database_code 7041534
_chemical_oxdiff_formula 'C61 H51 P3 F6 Ru1 Cl4'
_reflns_odcompleteness_completeness 99.92
_reflns_odcompleteness_iscentric 1
_reflns_odcompleteness_theta 30.93
_olex2_refinement_description
;
1. Fixed Uiso
 At 1.2 times of:
  All C(H) groups, All C(H,H) groups
2. Restrained distances
 Cl4-C2S \\sim Cl5-C2S
 with sigma of 0.005
3. Others
 Fixed Sof: Cl4(0.7) Cl5(0.3)
4.a Riding coordinates:
 C2S(H2SA)
4.b Secondary CH2 refined with riding coordinates:
 C1S(H1SA,H1SB)
4.c Aromatic/amide H refined with riding coordinates:
 C2(H2), C7(H7), C8(H8), C9(H9), C10(H10), C11(H11), C22(H22), C23(H23),
 C24(H24), C25(H25), C26(H26), C32(H32), C33(H33), C34(H34), C35(H35), C36(H36),
  C42(H42), C43(H43), C44(H44), C45(H45), C46(H46), C52(H52), C53(H53),
 C54(H54), C55(H55), C56(H56), C62(H62), C63(H63), C64(H64), C65(H65), C66(H66),
  C72(H72), C73(H73), C74(H74), C75(H75), C76(H76), C82(H82), C83(H83),
 C84(H84), C85(H85), C86(H86), C92(H92), C93(H93), C94(H94), C95(H95), C96(H96)
4.d :
 C5(H5)
;

loop_
_space_group_symop_id
_space_group_symop_operation_xyz
1 'x, y, z'
2 '-x, y+1/2, -z+1/2'
3 '-x, -y, -z'
4 'x, -y-1/2, z-1/2'

loop_
_atom_site_label
_atom_site_type_symbol
_atom_site_fract_x
_atom_site_fract_y
_atom_site_fract_z
_atom_site_U_iso_or_equiv
_atom_site_adp_type
_atom_site_occupancy
_atom_site_symmetry_multiplicity
_atom_site_calc_flag
_atom_site_refinement_flags
_atom_site_disorder_assembly
_atom_site_disorder_group
Ru1 Ru 0.639559(16) 0.327604(6) 0.491377(13) 0.01192(5) Uani 1 1 d . . .
P1 P 0.58013(5) 0.397808(19) 0.48844(4) 0.01275(12) Uani 1 1 d . . .
P2 P 0.49282(5) 0.300634(19) 0.37154(4) 0.01291(12) Uani 1 1 d . . .
C1 C 0.7386(2) 0.34421(8) 0.42047(17) 0.0155(5) Uani 1 1 d . . .
C2 C 0.8155(2) 0.35991(8) 0.37856(18) 0.0175(5) Uani 1 1 d . . .
H2 H 0.8442 0.3867 0.3968 0.021 Uiso 1 1 calc R . .
C3 C 0.8594(2) 0.33855(8) 0.30561(18) 0.0174(5) Uani 1 1 d . . .
C4 C 0.8549(2) 0.29317(9) 0.30717(19) 0.0207(5) Uani 1 1 d . . .
C5 C 0.8505(3) 0.25560(9) 0.3113(2) 0.0280(6) Uani 1 1 d . . .
H5 H 0.8470 0.2263 0.3145 0.034 Uiso 1 1 calc R . .
C6 C 0.8996(2) 0.35995(8) 0.23942(18) 0.0175(5) Uani 1 1 d . . .
C7 C 0.7767(2) 0.31183(9) 0.61646(18) 0.0236(6) Uani 1 1 d . . .
H7 H 0.8496 0.3228 0.6241 0.028 Uiso 1 1 calc R . .
C8 C 0.7376(2) 0.27297(9) 0.57326(19) 0.0231(6) Uani 1 1 d . . .
H8 H 0.7800 0.2538 0.5476 0.028 Uiso 1 1 calc R . .
C9 C 0.6216(2) 0.26862(8) 0.57633(18) 0.0210(5) Uani 1 1 d . . .
H9 H 0.5751 0.2460 0.5523 0.025 Uiso 1 1 calc R . .
C10 C 0.5882(2) 0.30410(9) 0.62165(17) 0.0204(5) Uani 1 1 d . . .
H10 H 0.5170 0.3090 0.6333 0.024 Uiso 1 1 calc R . .
C11 C 0.6853(2) 0.33109(9) 0.64606(18) 0.0213(5) Uani 1 1 d . . .
H11 H 0.6879 0.3570 0.6763 0.026 Uiso 1 1 calc R . .
C21 C 0.5079(2) 0.41068(8) 0.58041(17) 0.0144(5) Uani 1 1 d . . .
C22 C 0.4080(2) 0.38854(8) 0.58220(17) 0.0170(5) Uani 1 1 d . . .
H22 H 0.3837 0.3668 0.5401 0.020 Uiso 1 1 calc R . .
C23 C 0.3450(2) 0.39883(8) 0.64652(18) 0.0188(5) Uani 1 1 d . . .
H23 H 0.2776 0.3846 0.6462 0.023 Uiso 1 1 calc R . .
C24 C 0.3831(2) 0.43047(8) 0.71155(18) 0.0204(5) Uani 1 1 d . . .
H24 H 0.3417 0.4371 0.7552 0.024 Uiso 1 1 calc R . .
C25 C 0.4825(2) 0.45190(8) 0.71100(19) 0.0219(5) Uani 1 1 d . . .
H25 H 0.5080 0.4728 0.7549 0.026 Uiso 1 1 calc R . .
C26 C 0.5450(2) 0.44248(8) 0.64510(18) 0.0183(5) Uani 1 1 d . . .
H26 H 0.6111 0.4574 0.6445 0.022 Uiso 1 1 calc R . .
C31 C 0.7003(2) 0.43474(8) 0.50828(17) 0.0153(5) Uani 1 1 d . . .
C32 C 0.7999(2) 0.42478(9) 0.57246(19) 0.0210(5) Uani 1 1 d . . .
H32 H 0.8065 0.3987 0.6023 0.025 Uiso 1 1 calc R . .
C33 C 0.8897(2) 0.45334(9) 0.5925(2) 0.0247(6) Uani 1 1 d . . .
H33 H 0.9552 0.4464 0.6363 0.030 Uiso 1 1 calc R . .
C34 C 0.8820(2) 0.49178(9) 0.5478(2) 0.0233(6) Uani 1 1 d . . .
H34 H 0.9418 0.5110 0.5617 0.028 Uiso 1 1 calc R . .
C35 C 0.7846(2) 0.50172(9) 0.4820(2) 0.0237(6) Uani 1 1 d . . .
H35 H 0.7801 0.5273 0.4505 0.028 Uiso 1 1 calc R . .
C36 C 0.6932(2) 0.47359(8) 0.46276(19) 0.0193(5) Uani 1 1 d . . .
H36 H 0.6275 0.4808 0.4195 0.023 Uiso 1 1 calc R . .
C41 C 0.4842(2) 0.41975(7) 0.38619(17) 0.0145(5) Uani 1 1 d . . .
C42 C 0.3848(2) 0.44156(8) 0.39004(18) 0.0177(5) Uani 1 1 d . . .
H42 H 0.3658 0.4459 0.4466 0.021 Uiso 1 1 calc R . .
C43 C 0.3142(2) 0.45673(9) 0.30931(19) 0.0220(5) Uani 1 1 d . . .
H43 H 0.2480 0.4711 0.3121 0.026 Uiso 1 1 calc R . .
C44 C 0.3419(3) 0.45054(9) 0.2249(2) 0.0248(6) Uani 1 1 d . . .
H44 H 0.2937 0.4604 0.1711 0.030 Uiso 1 1 calc R . .
C45 C 0.4415(2) 0.42967(9) 0.22032(18) 0.0228(6) Uani 1 1 d . . .
H45 H 0.4608 0.4259 0.1637 0.027 Uiso 1 1 calc R . .
C46 C 0.5121(2) 0.41450(8) 0.30073(18) 0.0177(5) Uani 1 1 d . . .
H46 H 0.5790 0.4006 0.2977 0.021 Uiso 1 1 calc R . .
C51 C 0.3550(2) 0.30852(8) 0.39932(17) 0.0153(5) Uani 1 1 d . . .
C52 C 0.3258(2) 0.28329(9) 0.46843(18) 0.0203(5) Uani 1 1 d . . .
H52 H 0.3714 0.2604 0.4925 0.024 Uiso 1 1 calc R . .
C53 C 0.2300(3) 0.29220(10) 0.5008(2) 0.0275(6) Uani 1 1 d . . .
H53 H 0.2123 0.2755 0.5471 0.033 Uiso 1 1 calc R . .
C54 C 0.1596(2) 0.32593(10) 0.4646(2) 0.0291(6) Uani 1 1 d . . .
H54 H 0.0953 0.3318 0.4867 0.035 Uiso 1 1 calc R . .
C55 C 0.1863(2) 0.35047(10) 0.3958(2) 0.0257(6) Uani 1 1 d . . .
H55 H 0.1391 0.3728 0.3708 0.031 Uiso 1 1 calc R . .
C56 C 0.2840(2) 0.34210(8) 0.36325(18) 0.0188(5) Uani 1 1 d . . .
H56 H 0.3016 0.3591 0.3173 0.023 Uiso 1 1 calc R . .
C61 C 0.5061(2) 0.24316(8) 0.35997(17) 0.0153(5) Uani 1 1 d . . .
C62 C 0.6151(2) 0.22562(8) 0.37470(18) 0.0184(5) Uani 1 1 d . . .
H62 H 0.6783 0.2430 0.3927 0.022 Uiso 1 1 calc R . .
C63 C 0.6295(2) 0.18258(8) 0.36271(18) 0.0202(5) Uani 1 1 d . . .
H63 H 0.7021 0.1711 0.3737 0.024 Uiso 1 1 calc R . .
C64 C 0.5358(2) 0.15689(8) 0.33438(18) 0.0203(5) Uani 1 1 d . . .
H64 H 0.5454 0.1281 0.3261 0.024 Uiso 1 1 calc R . .
C65 C 0.4276(2) 0.17386(8) 0.31813(18) 0.0207(5) Uani 1 1 d . . .
H65 H 0.3649 0.1563 0.2991 0.025 Uiso 1 1 calc R . .
C66 C 0.4120(2) 0.21684(8) 0.33002(18) 0.0180(5) Uani 1 1 d . . .
H66 H 0.3392 0.2281 0.3181 0.022 Uiso 1 1 calc R . .
C71 C 0.4722(2) 0.31513(8) 0.24938(17) 0.0156(5) Uani 1 1 d . . .
C72 C 0.5659(2) 0.32597(8) 0.21439(18) 0.0186(5) Uani 1 1 d . . .
H72 H 0.6374 0.3270 0.2539 0.022 Uiso 1 1 calc R . .
C73 C 0.5540(3) 0.33520(9) 0.12127(19) 0.0247(6) Uani 1 1 d . . .
H73 H 0.6172 0.3426 0.0989 0.030 Uiso 1 1 calc R . .
C74 C 0.4480(3) 0.33327(9) 0.06194(19) 0.0257(6) Uani 1 1 d . . .
H74 H 0.4393 0.3403 0.0000 0.031 Uiso 1 1 calc R . .
C75 C 0.3545(3) 0.32085(9) 0.09499(19) 0.0259(6) Uani 1 1 d . . .
H75 H 0.2836 0.3187 0.0547 0.031 Uiso 1 1 calc R . .
C76 C 0.3663(2) 0.31155(9) 0.18815(18) 0.0208(5) Uani 1 1 d . . .
H76 H 0.3035 0.3029 0.2098 0.025 Uiso 1 1 calc R . .
C81 C 0.8925(2) 0.40708(8) 0.23223(18) 0.0198(5) Uani 1 1 d . . .
C82 C 0.7907(3) 0.42816(9) 0.2307(2) 0.0272(6) Uani 1 1 d . . .
H82 H 0.7264 0.4126 0.2340 0.033 Uiso 1 1 calc R . .
C83 C 0.7840(3) 0.47205(10) 0.2242(2) 0.0320(7) Uani 1 1 d . . .
H83 H 0.7157 0.4857 0.2236 0.038 Uiso 1 1 calc R . .
C84 C 0.8786(3) 0.49538(9) 0.2186(2) 0.0303(7) Uani 1 1 d . . .
H84 H 0.8745 0.5248 0.2154 0.036 Uiso 1 1 calc R . .
C85 C 0.9793(3) 0.47508(9) 0.2178(2) 0.0288(6) Uani 1 1 d . . .
H85 H 1.0427 0.4908 0.2130 0.035 Uiso 1 1 calc R . .
C86 C 0.9865(2) 0.43125(9) 0.2241(2) 0.0238(6) Uani 1 1 d . . .
H86 H 1.0546 0.4179 0.2229 0.029 Uiso 1 1 calc R . .
C91 C 0.9468(2) 0.33772(8) 0.16812(18) 0.0181(5) Uani 1 1 d . . .
C92 C 0.9184(2) 0.35189(9) 0.07625(19) 0.0244(6) Uani 1 1 d . . .
H92 H 0.8726 0.3757 0.0614 0.029 Uiso 1 1 calc R . .
C93 C 0.9574(3) 0.33116(10) 0.0073(2) 0.0283(6) Uani 1 1 d . . .
H93 H 0.9383 0.3412 -0.0531 0.034 Uiso 1 1 calc R . .
C94 C 1.0249(3) 0.29550(10) 0.0284(2) 0.0290(6) Uani 1 1 d . . .
H94 H 1.0502 0.2812 -0.0179 0.035 Uiso 1 1 calc R . .
C95 C 1.0543(3) 0.28128(10) 0.1185(2) 0.0276(6) Uani 1 1 d . . .
H95 H 1.0997 0.2574 0.1327 0.033 Uiso 1 1 calc R . .
C96 C 1.0170(2) 0.30223(9) 0.1884(2) 0.0214(5) Uani 1 1 d . . .
H96 H 1.0389 0.2926 0.2489 0.026 Uiso 1 1 calc R . .
Cl1 Cl 0.70046(8) 0.56767(3) 0.03308(6) 0.0414(2) Uani 1 1 d . . .
Cl2 Cl 0.91493(8) 0.54654(3) -0.01545(7) 0.0456(2) Uani 1 1 d . . .
C1S C 0.8312(4) 0.58630(14) 0.0170(4) 0.0622(13) Uani 1 1 d . . .
H1SA H 0.8174 0.6081 -0.0303 0.075 Uiso 1 1 calc R . .
H1SB H 0.8725 0.5992 0.0739 0.075 Uiso 1 1 calc R . .
Cl3 Cl 0.77588(10) 0.43257(4) 0.87958(8) 0.0567(3) Uani 1 1 d . A .
Cl4 Cl 0.60944(15) 0.43302(6) 0.99086(12) 0.0594(4) Uiso 0.70 1 d PD A 1
C2S C 0.7361(4) 0.45498(13) 0.9754(3) 0.0535(11) Uani 1 1 d D . .
H2SA H 0.7292 0.4828 0.9656 0.064 Uiso 1 1 d R A .
H2SB H 0.790(4) 0.4440(15) 1.029(3) 0.064 Uiso 1 1 d . . .
P3 P 0.08346(6) 0.34549(3) 0.75366(6) 0.02545(16) Uani 1 1 d . . .
F1 F 0.15588(17) 0.38839(6) 0.76156(14) 0.0363(4) Uani 1 1 d . . .
F2 F 0.01698(16) 0.35874(6) 0.65128(13) 0.0382(5) Uani 1 1 d . . .
F3 F 0.17643(15) 0.32205(6) 0.71050(13) 0.0336(4) Uani 1 1 d . . .
F4 F 0.15124(17) 0.33285(7) 0.85556(13) 0.0401(5) Uani 1 1 d . . .
F5 F -0.01083(18) 0.36912(8) 0.79486(16) 0.0520(6) Uani 1 1 d . . .
F6 F 0.01234(17) 0.30261(7) 0.74595(16) 0.0457(5) Uani 1 1 d . . .
Cl5 Cl 0.5879(3) 0.45131(15) 0.9765(3) 0.0592(10) Uiso 0.30 1 d PD A 2

loop_
_atom_site_aniso_label
_atom_site_aniso_U_11
_atom_site_aniso_U_22
_atom_site_aniso_U_33
_atom_site_aniso_U_23
_atom_site_aniso_U_13
_atom_site_aniso_U_12
Ru1 0.01435(9) 0.00985(9) 0.01160(9) 0.00021(7) 0.00300(7) -0.00083(7)
P1 0.0144(3) 0.0112(3) 0.0131(3) -0.0009(2) 0.0042(2) -0.0011(2)
P2 0.0149(3) 0.0111(3) 0.0129(3) -0.0006(2) 0.0034(2) -0.0015(2)
C1 0.0177(12) 0.0117(11) 0.0163(11) -0.0039(9) 0.0021(9) 0.0019(9)
C2 0.0182(12) 0.0160(12) 0.0196(12) -0.0031(10) 0.0070(10) -0.0005(9)
C3 0.0158(12) 0.0168(12) 0.0200(12) -0.0018(10) 0.0048(10) 0.0004(9)
C4 0.0203(13) 0.0231(14) 0.0213(13) -0.0001(10) 0.0102(10) 0.0004(10)
C5 0.0333(16) 0.0185(14) 0.0375(17) 0.0002(12) 0.0190(13) 0.0018(12)
C6 0.0163(12) 0.0163(12) 0.0201(12) -0.0004(10) 0.0046(10) 0.0011(9)
C7 0.0226(14) 0.0275(14) 0.0166(12) 0.0076(11) -0.0040(10) -0.0029(11)
C8 0.0286(15) 0.0194(13) 0.0199(13) 0.0058(10) 0.0026(11) 0.0064(11)
C9 0.0312(15) 0.0126(12) 0.0171(12) 0.0057(10) 0.0012(11) -0.0026(10)
C10 0.0270(14) 0.0210(13) 0.0139(12) 0.0039(10) 0.0062(10) -0.0017(11)
C11 0.0326(15) 0.0159(12) 0.0136(12) 0.0016(10) 0.0015(10) -0.0037(11)
C21 0.0172(12) 0.0128(11) 0.0139(11) 0.0010(9) 0.0055(9) 0.0025(9)
C22 0.0203(12) 0.0145(11) 0.0168(12) -0.0002(9) 0.0053(10) -0.0010(10)
C23 0.0203(13) 0.0184(12) 0.0197(12) 0.0032(10) 0.0090(10) 0.0014(10)
C24 0.0278(14) 0.0171(12) 0.0190(12) 0.0038(10) 0.0111(11) 0.0068(10)
C25 0.0325(15) 0.0142(12) 0.0203(13) -0.0038(10) 0.0090(11) 0.0014(11)
C26 0.0224(13) 0.0158(12) 0.0179(12) -0.0010(10) 0.0068(10) -0.0002(10)
C31 0.0159(12) 0.0136(11) 0.0178(12) -0.0039(9) 0.0067(9) -0.0017(9)
C32 0.0200(13) 0.0162(12) 0.0243(13) 0.0005(10) 0.0001(10) -0.0025(10)
C33 0.0175(13) 0.0234(14) 0.0303(15) -0.0049(12) -0.0005(11) -0.0020(11)
C34 0.0209(13) 0.0196(13) 0.0319(15) -0.0077(11) 0.0112(11) -0.0074(10)
C35 0.0282(15) 0.0154(13) 0.0299(15) 0.0005(11) 0.0116(12) -0.0041(11)
C36 0.0201(13) 0.0149(12) 0.0232(13) 0.0016(10) 0.0053(10) 0.0001(10)
C41 0.0169(12) 0.0089(10) 0.0171(11) 0.0005(9) 0.0025(9) -0.0021(9)
C42 0.0183(12) 0.0148(12) 0.0202(12) -0.0001(10) 0.0050(10) -0.0015(10)
C43 0.0193(13) 0.0173(13) 0.0269(14) 0.0000(11) -0.0002(11) 0.0029(10)
C44 0.0282(15) 0.0201(13) 0.0209(13) 0.0021(11) -0.0055(11) 0.0014(11)
C45 0.0324(15) 0.0192(13) 0.0154(12) -0.0002(10) 0.0024(11) 0.0003(11)
C46 0.0212(13) 0.0139(11) 0.0184(12) -0.0023(10) 0.0050(10) 0.0006(10)
C51 0.0151(11) 0.0148(12) 0.0164(11) -0.0048(9) 0.0045(9) -0.0044(9)
C52 0.0247(14) 0.0180(12) 0.0193(13) -0.0013(10) 0.0074(11) -0.0037(10)
C53 0.0292(15) 0.0280(15) 0.0299(15) -0.0031(12) 0.0161(12) -0.0093(12)
C54 0.0187(13) 0.0376(17) 0.0335(16) -0.0117(13) 0.0112(12) -0.0055(12)
C55 0.0168(13) 0.0267(15) 0.0320(15) -0.0075(12) 0.0019(11) 0.0010(11)
C56 0.0181(12) 0.0177(12) 0.0194(12) -0.0034(10) 0.0014(10) -0.0027(10)
C61 0.0206(12) 0.0116(11) 0.0142(11) -0.0015(9) 0.0051(9) -0.0023(9)
C62 0.0209(13) 0.0140(12) 0.0202(12) -0.0017(10) 0.0048(10) -0.0013(10)
C63 0.0226(13) 0.0189(13) 0.0192(12) -0.0018(10) 0.0046(10) 0.0037(10)
C64 0.0298(14) 0.0141(12) 0.0169(12) -0.0033(10) 0.0049(11) 0.0018(10)
C65 0.0256(14) 0.0176(12) 0.0186(12) -0.0048(10) 0.0044(10) -0.0071(11)
C66 0.0211(13) 0.0141(12) 0.0184(12) -0.0013(9) 0.0032(10) -0.0002(10)
C71 0.0221(13) 0.0106(11) 0.0141(11) -0.0011(9) 0.0042(10) 0.0003(9)
C72 0.0252(13) 0.0144(12) 0.0172(12) -0.0019(10) 0.0069(10) -0.0007(10)
C73 0.0412(17) 0.0171(13) 0.0197(13) -0.0019(10) 0.0152(12) -0.0004(11)
C74 0.0461(18) 0.0180(13) 0.0135(12) 0.0009(10) 0.0079(12) 0.0040(12)
C75 0.0338(16) 0.0229(14) 0.0173(13) -0.0044(11) -0.0021(11) 0.0041(12)
C76 0.0242(14) 0.0183(12) 0.0188(13) -0.0016(10) 0.0027(10) -0.0010(10)
C81 0.0257(14) 0.0170(12) 0.0178(12) 0.0008(10) 0.0072(10) 0.0010(10)
C82 0.0308(15) 0.0194(14) 0.0360(16) 0.0044(12) 0.0177(13) 0.0034(12)
C83 0.0414(18) 0.0206(14) 0.0380(17) 0.0035(13) 0.0172(14) 0.0100(13)
C84 0.0486(19) 0.0161(13) 0.0251(15) -0.0001(11) 0.0062(13) 0.0019(13)
C85 0.0352(17) 0.0196(14) 0.0298(15) 0.0008(12) 0.0039(13) -0.0059(12)
C86 0.0226(14) 0.0216(14) 0.0266(14) 0.0018(11) 0.0046(11) -0.0009(11)
C91 0.0165(12) 0.0188(12) 0.0201(12) -0.0018(10) 0.0066(10) -0.0010(10)
C92 0.0278(15) 0.0234(14) 0.0232(14) 0.0017(11) 0.0086(11) 0.0050(11)
C93 0.0373(17) 0.0308(16) 0.0189(13) -0.0001(12) 0.0106(12) 0.0000(13)
C94 0.0297(16) 0.0314(16) 0.0299(15) -0.0084(13) 0.0150(13) 0.0003(13)
C95 0.0258(15) 0.0267(15) 0.0337(16) -0.0024(12) 0.0139(12) 0.0080(12)
C96 0.0205(13) 0.0218(13) 0.0234(13) 0.0005(11) 0.0083(11) 0.0019(10)
Cl1 0.0449(5) 0.0464(5) 0.0329(4) 0.0006(4) 0.0089(4) 0.0100(4)
Cl2 0.0363(5) 0.0499(5) 0.0508(5) 0.0034(4) 0.0102(4) 0.0012(4)
C1S 0.081(3) 0.040(2) 0.079(3) -0.020(2) 0.047(3) -0.019(2)
Cl3 0.0576(6) 0.0563(6) 0.0511(6) -0.0042(5) 0.0015(5) -0.0072(5)
C2S 0.066(3) 0.038(2) 0.049(2) -0.0035(18) -0.001(2) -0.001(2)
P3 0.0187(3) 0.0280(4) 0.0303(4) 0.0059(3) 0.0068(3) -0.0032(3)
F1 0.0420(11) 0.0289(10) 0.0435(11) -0.0089(8) 0.0209(9) -0.0117(8)
F2 0.0299(10) 0.0439(11) 0.0382(11) 0.0163(9) 0.0020(8) -0.0030(8)
F3 0.0286(9) 0.0337(10) 0.0382(10) -0.0074(8) 0.0071(8) 0.0002(8)
F4 0.0355(11) 0.0548(13) 0.0277(10) 0.0072(9) 0.0025(8) -0.0025(9)
F5 0.0433(12) 0.0615(15) 0.0624(15) 0.0129(12) 0.0356(11) 0.0154(11)
F6 0.0323(11) 0.0419(12) 0.0576(13) 0.0200(10) -0.0010(9) -0.0159(9)

loop_
_atom_type_symbol
_atom_type_description
_atom_type_scat_dispersion_real
_atom_type_scat_dispersion_imag
_atom_type_scat_source
C C 0.0033 0.0016 'International Tables Vol C Tables 4.2.6.8 and 6.1.1.4'
H H 0.0000 0.0000 'International Tables Vol C Tables 4.2.6.8 and 6.1.1.4'
Cl Cl 0.1484 0.1585 'International Tables Vol C Tables 4.2.6.8 and 6.1.1.4'
F F 0.0171 0.0103 'International Tables Vol C Tables 4.2.6.8 and 6.1.1.4'
P P 0.1023 0.0942 'International Tables Vol C Tables 4.2.6.8 and 6.1.1.4'
Ru Ru -1.2594 0.8363 'International Tables Vol C Tables 4.2.6.8 and 6.1.1.4'

loop_
_exptl_crystal_face_index_h
_exptl_crystal_face_index_k
_exptl_crystal_face_index_l
_exptl_crystal_face_perp_dist
_exptl_oxdiff_crystal_face_indexfrac_h
_exptl_oxdiff_crystal_face_indexfrac_k
_exptl_oxdiff_crystal_face_indexfrac_l
_exptl_oxdiff_crystal_face_x
_exptl_oxdiff_crystal_face_y
_exptl_oxdiff_crystal_face_z
-1 0 0 0.0633 -0.9984 0.0008 -0.0024 -0.0002 0.0579 0.0161
1 0 0 0.0633 0.9984 -0.0008 0.0024 0.0002 -0.0579 -0.0161
0 -1 1 0.1023 -0.0015 -0.9988 1.0004 0.0452 -0.0032 -0.0291
0 -1 -1 0.1389 0.0010 -1.0000 -1.0000 -0.0079 -0.0034 0.0532
0 1 0 0.1960 0.0002 0.9994 -0.0002 -0.0187 0.0033 -0.0120
-1 2 -3 0.0754 -0.9940 1.9977 -3.0034 -0.1172 0.0643 0.1156
-1 3 1 0.2089 -0.9989 2.9995 0.9973 -0.0297 0.0678 -0.0611

loop_
_geom_angle_atom_site_label_1
_geom_angle_atom_site_label_2
_geom_angle_atom_site_label_3
_geom_angle
P1 Ru1 P2 98.78(2)
C1 Ru1 P1 87.49(8)
C1 Ru1 P2 98.39(8)
C1 Ru1 C7 94.72(11)
C1 Ru1 C8 101.17(11)
C1 Ru1 C9 134.65(11)
C1 Ru1 C10 155.97(11)
C1 Ru1 C11 122.10(11)
C7 Ru1 P1 113.16(8)
C7 Ru1 P2 145.91(8)
C7 Ru1 C8 36.41(10)
C7 Ru1 C9 60.53(10)
C7 Ru1 C10 61.28(10)
C8 Ru1 P1 148.30(7)
C8 Ru1 P2 109.82(8)
C8 Ru1 C9 36.20(10)
C8 Ru1 C10 60.74(10)
C9 Ru1 P1 135.91(7)
C9 Ru1 P2 88.48(7)
C10 Ru1 P1 100.55(7)
C10 Ru1 P2 102.63(7)
C10 Ru1 C9 35.98(10)
C11 Ru1 P1 88.62(7)
C11 Ru1 P2 139.19(7)
C11 Ru1 C7 36.78(10)
C11 Ru1 C8 60.85(10)
C11 Ru1 C9 60.42(10)
C11 Ru1 C10 36.78(10)
C21 P1 Ru1 113.32(8)
C21 P1 C31 103.53(11)
C31 P1 Ru1 111.86(8)
C41 P1 Ru1 120.81(8)
C41 P1 C21 102.51(11)
C41 P1 C31 102.90(11)
C51 P2 Ru1 110.39(8)
C51 P2 C61 105.10(11)
C51 P2 C71 105.30(12)
C61 P2 Ru1 111.08(9)
C61 P2 C71 98.60(11)
C71 P2 Ru1 124.40(9)
C2 C1 Ru1 172.2(2)
C1 C2 H2 117.2
C1 C2 C3 125.6(2)
C3 C2 H2 117.2
C4 C3 C2 115.1(2)
C6 C3 C2 123.2(2)
C6 C3 C4 121.7(2)
C5 C4 C3 177.8(3)
C4 C5 H5 180.0
C3 C6 C81 121.3(2)
C3 C6 C91 122.3(2)
C91 C6 C81 116.4(2)
Ru1 C7 H7 121.3
C8 C7 Ru1 73.08(15)
C8 C7 H7 126.0
C8 C7 C11 108.0(2)
C11 C7 Ru1 71.33(15)
C11 C7 H7 126.0
Ru1 C8 H8 122.8
C7 C8 Ru1 70.51(15)
C7 C8 H8 126.3
C7 C8 C9 107.5(2)
C9 C8 Ru1 72.12(15)
C9 C8 H8 126.3
Ru1 C9 H9 122.6
C8 C9 Ru1 71.69(15)
C8 C9 H9 125.4
C10 C9 Ru1 71.96(14)
C10 C9 C8 109.3(2)
C10 C9 H9 125.4
Ru1 C10 H10 123.1
C9 C10 Ru1 72.07(14)
C9 C10 H10 126.7
C9 C10 C11 106.7(2)
C11 C10 Ru1 69.90(14)
C11 C10 H10 126.7
Ru1 C11 H11 120.8
C7 C11 Ru1 71.89(15)
C7 C11 C10 108.6(2)
C7 C11 H11 125.7
C10 C11 Ru1 73.32(15)
C10 C11 H11 125.7
C22 C21 P1 117.62(18)
C26 C21 P1 122.90(19)
C26 C21 C22 119.4(2)
C21 C22 H22 119.8
C23 C22 C21 120.4(2)
C23 C22 H22 119.8
C22 C23 H23 120.1
C22 C23 C24 119.9(2)
C24 C23 H23 120.1
C23 C24 H24 120.0
C25 C24 C23 119.9(2)
C25 C24 H24 120.0
C24 C25 H25 119.7
C24 C25 C26 120.6(2)
C26 C25 H25 119.7
C21 C26 C25 119.7(2)
C21 C26 H26 120.1
C25 C26 H26 120.1
C32 C31 P1 119.85(19)
C32 C31 C36 118.6(2)
C36 C31 P1 121.5(2)
C31 C32 H32 119.6
C33 C32 C31 120.9(3)
C33 C32 H32 119.6
C32 C33 H33 119.9
C34 C33 C32 120.3(3)
C34 C33 H33 119.9
C33 C34 H34 120.2
C33 C34 C35 119.6(3)
C35 C34 H34 120.2
C34 C35 H35 119.7
C34 C35 C36 120.5(3)
C36 C35 H35 119.7
C31 C36 C35 120.1(3)
C31 C36 H36 120.0
C35 C36 H36 120.0
C42 C41 P1 122.88(19)
C46 C41 P1 118.22(19)
C46 C41 C42 118.9(2)
C41 C42 H42 120.0
C43 C42 C41 120.0(2)
C43 C42 H42 120.0
C42 C43 H43 119.8
C44 C43 C42 120.4(3)
C44 C43 H43 119.8
C43 C44 H44 119.9
C43 C44 C45 120.2(3)
C45 C44 H44 119.9
C44 C45 H45 120.2
C46 C45 C44 119.5(3)
C46 C45 H45 120.2
C41 C46 H46 119.5
C45 C46 C41 120.9(2)
C45 C46 H46 119.5
C52 C51 P2 118.8(2)
C56 C51 P2 122.16(19)
C56 C51 C52 118.5(2)
C51 C52 H52 119.7
C53 C52 C51 120.5(3)
C53 C52 H52 119.7
C52 C53 H53 119.7
C52 C53 C54 120.6(3)
C54 C53 H53 119.7
C53 C54 H54 120.3
C55 C54 C53 119.3(3)
C55 C54 H54 120.3
C54 C55 H55 119.7
C54 C55 C56 120.6(3)
C56 C55 H55 119.7
C51 C56 C55 120.4(3)
C51 C56 H56 119.8
C55 C56 H56 119.8
C62 C61 P2 118.45(19)
C66 C61 P2 122.4(2)
C66 C61 C62 118.9(2)
C61 C62 H62 119.7
C63 C62 C61 120.6(2)
C63 C62 H62 119.7
C62 C63 H63 120.1
C64 C63 C62 119.8(3)
C64 C63 H63 120.1
C63 C64 H64 119.8
C63 C64 C65 120.3(2)
C65 C64 H64 119.8
C64 C65 H65 119.8
C64 C65 C66 120.4(2)
C66 C65 H65 119.8
C61 C66 H66 120.1
C65 C66 C61 119.9(2)
C65 C66 H66 120.1
C72 C71 P2 119.4(2)
C72 C71 C76 118.7(2)
C76 C71 P2 121.5(2)
C71 C72 H72 119.5
C73 C72 C71 120.9(3)
C73 C72 H72 119.5
C72 C73 H73 120.1
C74 C73 C72 119.8(3)
C74 C73 H73 120.1
C73 C74 H74 120.0
C73 C74 C75 120.0(3)
C75 C74 H74 120.0
C74 C75 H75 119.9
C74 C75 C76 120.3(3)
C76 C75 H75 119.9
C71 C76 H76 119.9
C75 C76 C71 120.2(3)
C75 C76 H76 119.9
C82 C81 C6 120.8(2)
C82 C81 C86 118.1(3)
C86 C81 C6 121.1(2)
C81 C82 H82 119.5
C83 C82 C81 120.9(3)
C83 C82 H82 119.5
C82 C83 H83 120.0
C84 C83 C82 120.0(3)
C84 C83 H83 120.0
C83 C84 H84 120.0
C85 C84 C83 119.9(3)
C85 C84 H84 120.0
C84 C85 H85 119.8
C84 C85 C86 120.3(3)
C86 C85 H85 119.8
C81 C86 H86 119.6
C85 C86 C81 120.7(3)
C85 C86 H86 119.6
C92 C91 C6 119.6(2)
C96 C91 C6 122.5(2)
C96 C91 C92 117.9(2)
C91 C92 H92 119.3
C93 C92 C91 121.3(3)
C93 C92 H92 119.3
C92 C93 H93 120.0
C94 C93 C92 119.9(3)
C94 C93 H93 120.0
C93 C94 H94 120.2
C95 C94 C93 119.6(3)
C95 C94 H94 120.2
C94 C95 H95 119.5
C94 C95 C96 120.9(3)
C96 C95 H95 119.5
C91 C96 H96 119.8
C95 C96 C91 120.3(3)
C95 C96 H96 119.8
Cl1 C1S H1SA 108.9
Cl1 C1S H1SB 108.9
Cl2 C1S Cl1 113.2(2)
Cl2 C1S H1SA 108.9
Cl2 C1S H1SB 108.9
H1SA C1S H1SB 107.8
Cl3 C2S H2SA 107.3
Cl3 C2S H2SB 105(3)
Cl3 C2S Cl5 116.0(3)
Cl4 C2S Cl3 111.0(2)
Cl4 C2S H2SA 111.2
Cl4 C2S H2SB 102(3)
Cl4 C2S Cl5 21.05(15)
H2SA C2S H2SB 120.4
Cl5 C2S H2SA 90.5
Cl5 C2S H2SB 117(3)
F1 P3 F2 89.83(11)
F3 P3 F1 89.90(10)
F3 P3 F2 89.27(11)
F3 P3 F4 90.46(11)
F4 P3 F1 89.26(11)
F4 P3 F2 179.06(12)
F5 P3 F1 90.16(12)
F5 P3 F2 89.63(12)
F5 P3 F3 178.90(13)
F5 P3 F4 90.64(12)
F6 P3 F1 179.55(12)
F6 P3 F2 90.40(11)
F6 P3 F3 89.72(12)
F6 P3 F4 90.50(11)
F6 P3 F5 90.23(13)

loop_
_geom_bond_atom_site_label_1
_geom_bond_atom_site_label_2
_geom_bond_distance
Ru1 P1 2.3290(6)
Ru1 P2 2.3705(7)
Ru1 C1 1.842(3)
Ru1 C7 2.250(3)
Ru1 C8 2.283(3)
Ru1 C9 2.289(2)
Ru1 C10 2.288(2)
Ru1 C11 2.243(3)
P1 C21 1.827(2)
P1 C31 1.835(3)
P1 C41 1.827(3)
P2 C51 1.824(3)
P2 C61 1.834(3)
P2 C71 1.834(3)
C1 C2 1.328(4)
C2 H2 0.9300
C2 C3 1.475(3)
C3 C4 1.435(4)
C3 C6 1.371(4)
C4 C5 1.190(4)
C5 H5 0.9300
C6 C81 1.494(4)
C6 C91 1.489(3)
C7 H7 0.9300
C7 C8 1.417(4)
C7 C11 1.417(4)
C8 H8 0.9300
C8 C9 1.420(4)
C9 H9 0.9300
C9 C10 1.413(4)
C10 H10 0.9300
C10 C11 1.430(4)
C11 H11 0.9300
C21 C22 1.403(3)
C21 C26 1.393(3)
C22 H22 0.9300
C22 C23 1.390(3)
C23 H23 0.9300
C23 C24 1.394(4)
C24 H24 0.9300
C24 C25 1.382(4)
C25 H25 0.9300
C25 C26 1.399(4)
C26 H26 0.9300
C31 C32 1.394(4)
C31 C36 1.395(4)
C32 H32 0.9300
C32 C33 1.392(4)
C33 H33 0.9300
C33 C34 1.377(4)
C34 H34 0.9300
C34 C35 1.386(4)
C35 H35 0.9300
C35 C36 1.397(4)
C36 H36 0.9300
C41 C42 1.399(3)
C41 C46 1.396(3)
C42 H42 0.9300
C42 C43 1.391(4)
C43 H43 0.9300
C43 C44 1.384(4)
C44 H44 0.9300
C44 C45 1.390(4)
C45 H45 0.9300
C45 C46 1.388(4)
C46 H46 0.9300
C51 C52 1.407(3)
C51 C56 1.393(4)
C52 H52 0.9300
C52 C53 1.380(4)
C53 H53 0.9300
C53 C54 1.394(5)
C54 H54 0.9300
C54 C55 1.379(4)
C55 H55 0.9300
C55 C56 1.400(4)
C56 H56 0.9300
C61 C62 1.401(4)
C61 C66 1.399(4)
C62 H62 0.9300
C62 C63 1.388(4)
C63 H63 0.9300
C63 C64 1.380(4)
C64 H64 0.9300
C64 C65 1.385(4)
C65 H65 0.9300
C65 C66 1.388(4)
C66 H66 0.9300
C71 C72 1.393(4)
C71 C76 1.399(4)
C72 H72 0.9300
C72 C73 1.390(4)
C73 H73 0.9300
C73 C74 1.384(4)
C74 H74 0.9300
C74 C75 1.388(4)
C75 H75 0.9300
C75 C76 1.391(4)
C76 H76 0.9300
C81 C82 1.396(4)
C81 C86 1.398(4)
C82 H82 0.9300
C82 C83 1.391(4)
C83 H83 0.9300
C83 C84 1.380(5)
C84 H84 0.9300
C84 C85 1.379(5)
C85 H85 0.9300
C85 C86 1.389(4)
C86 H86 0.9300
C91 C92 1.404(4)
C91 C96 1.398(4)
C92 H92 0.9300
C92 C93 1.387(4)
C93 H93 0.9300
C93 C94 1.385(4)
C94 H94 0.9300
C94 C95 1.382(4)
C95 H95 0.9300
C95 C96 1.391(4)
C96 H96 0.9300
Cl1 C1S 1.754(4)
Cl2 C1S 1.749(4)
C1S H1SA 0.9700
C1S H1SB 0.9700
Cl3 C2S 1.753(5)
Cl4 C2S 1.744(5)
C2S H2SA 0.8934
C2S H2SB 0.97(5)
C2S Cl5 1.800(6)
P3 F1 1.6039(19)
P3 F2 1.608(2)
P3 F3 1.5978(19)
P3 F4 1.601(2)
P3 F5 1.597(2)
P3 F6 1.595(2)
